data_4023627
loop_
_publ_author_name
'Pelayo Camps'
'T\`ania G\'omez'
'Diego Mu\~noz-Torrero'
'Jordi Rull'
'Laura S\'anchez'
'Francesca Boschi'
'Mauro Comes-Franchini'
'Alfredo Ricci'
'Teresa Calvet'
'Merc\`e Font-Bardia'
'Erik De Clercq'
'Lieve Naesens'

_publ_section_title
;
 Synthesis and Absolute Configuration of Novel N,O-Psiconucleosides
 Using (R)-N-Phenylpantolactam as a Resolution Agent
;
_journal_name_full 'Journal of Organic Chemistry'
_journal_page_first 6657
_journal_page_last 6665
_journal_paper_doi 10.1021/jo800769m
_journal_volume 73
_journal_year 2008
_chemical_absolute_configuration rm
_chemical_formula_moiety 'C19 H20 N2 O2'
_chemical_formula_sum 'C19 H20 N2 O2'
_chemical_formula_weight 308.37
_chemical_name_systematic
;
 ?
;
_space_group_IT_number 1
_symmetry_cell_setting triclinic
_symmetry_space_group_name_Hall 'P 1'
_symmetry_space_group_name_H-M 'P 1'
_atom_sites_solution_hydrogens geom
_atom_sites_solution_primary direct
_atom_sites_solution_secondary difmap
_audit_creation_method SHELXL-97
_cell_angle_alpha 67.90(6)
_cell_angle_beta 87.58(3)
_cell_angle_gamma 83.57
_cell_formula_units_Z 2
_cell_length_a 9.192(3)
_cell_length_b 9.691(11)
_cell_length_c 10.351(4)
_cell_measurement_reflns_used 25
_cell_measurement_temperature 293(2)
_cell_measurement_theta_max 21
_cell_measurement_theta_min 12
_cell_volume 848.9(11)
_computing_cell_refinement AUTOMAR
_computing_data_collection MARXDS
_computing_data_reduction MARSCALE
_computing_molecular_graphics 'ORTEP (Brueggermann and Smith, 1990)'
_computing_publication_material 'PLATON (Spek, 1990)'
_computing_structure_refinement 'SHELXL-97 (Sheldrick, 1997)'
_computing_structure_solution 'SHELXS-97 (Sheldrick, 1997)'
_diffrn_ambient_temperature 293(2)
_diffrn_measured_fraction_theta_full 1.000
_diffrn_measured_fraction_theta_max 1.000
_diffrn_measurement_device_type 'ENRAF-NONIUS, CAD4'
_diffrn_measurement_method \w--2\q
_diffrn_radiation_monochromator graphite
_diffrn_radiation_source 'fine-focus sealed tube'
_diffrn_radiation_type MoK\a
_diffrn_radiation_wavelength 0.71073
_diffrn_reflns_av_R_equivalents 0.0085
_diffrn_reflns_av_sigmaI/netI 0.1074
_diffrn_reflns_limit_h_max 12
_diffrn_reflns_limit_h_min -12
_diffrn_reflns_limit_k_max 13
_diffrn_reflns_limit_k_min -12
_diffrn_reflns_limit_l_max 14
_diffrn_reflns_limit_l_min 0
_diffrn_reflns_number 4937
_diffrn_reflns_theta_full 29.96
_diffrn_reflns_theta_max 29.96
_diffrn_reflns_theta_min 2.12
_diffrn_standards_decay_% 1
_diffrn_standards_interval_time 120
_diffrn_standards_number 3
_exptl_absorpt_coefficient_mu 0.079
_exptl_absorpt_correction_type none
_exptl_crystal_colour colourless
_exptl_crystal_density_diffrn 1.206
_exptl_crystal_density_method 'not measured'
_exptl_crystal_description prism
_exptl_crystal_F_000 328
_exptl_crystal_size_max 0.18
_exptl_crystal_size_mid 0.15
_exptl_crystal_size_min 0.14
_refine_diff_density_max 0.196
_refine_diff_density_min -0.175
_refine_diff_density_rms 0.045
_refine_ls_abs_structure_details 'Flack H D (1983), Acta Cryst. A39, 876-881'
_refine_ls_abs_structure_Flack -4(2)
_refine_ls_extinction_method none
_refine_ls_goodness_of_fit_ref 0.993
_refine_ls_hydrogen_treatment mixed
_refine_ls_matrix_type full
_refine_ls_number_parameters 409
_refine_ls_number_reflns 4937
_refine_ls_number_restraints 9
_refine_ls_restrained_S_all 0.995
_refine_ls_R_factor_all 0.2064
_refine_ls_R_factor_gt 0.0690
_refine_ls_shift/su_max 0.000
_refine_ls_shift/su_mean 0.000
_refine_ls_structure_factor_coef Fsqd
_refine_ls_weighting_details 'calc w=1/[\s^2^(Fo^2^)+(0.0835P)^2^+0.0000P] where P=(Fo^2^+2Fc^2^)/3'
_refine_ls_weighting_scheme calc
_refine_ls_wR_factor_gt 0.1417
_refine_ls_wR_factor_ref 0.1829
_reflns_number_gt 2070
_reflns_number_total 4937
_reflns_threshold_expression >2sigma(I)
_cod_data_source_file jo800769m-file007.cif
_cod_data_source_block pcmc4
_cod_database_code 4023627

loop_
_symmetry_equiv_pos_as_xyz
'x, y, z'

loop_
_atom_site_label
_atom_site_type_symbol
_atom_site_fract_x
_atom_site_fract_y
_atom_site_fract_z
_atom_site_U_iso_or_equiv
_atom_site_adp_type
_atom_site_occupancy
_atom_site_symmetry_multiplicity
_atom_site_calc_flag
_atom_site_refinement_flags
_atom_site_disorder_assembly
_atom_site_disorder_group
O1 O 1.0772(4) 0.5946(4) 0.1704(4) 0.0775(11) Uani 1 1 d . . .
O2 O 0.9077(4) 0.8617(4) 0.3843(4) 0.0664(10) Uani 1 1 d . . .
N1 N 0.9023(4) 0.6779(4) 0.2978(4) 0.0494(9) Uani 1 1 d . . .
N2 N 1.1185(5) 0.7829(4) 0.3008(4) 0.0589(11) Uani 1 1 d D . .
H2N H 1.131(2) 0.784(3) 0.215(2) 0.071 Uiso 1 1 d D . .
C1 C 0.8037(7) 0.4294(6) 0.5586(7) 0.086(2) Uani 1 1 d . . .
H1 H 0.8594 0.3852 0.5046 0.103 Uiso 1 1 calc R . .
C2 C 0.7890(9) 0.3513(8) 0.6951(7) 0.107(3) Uani 1 1 d . . .
H2 H 0.8357 0.2547 0.7347 0.128 Uiso 1 1 calc R . .
C3 C 0.7068(9) 0.4116(9) 0.7761(8) 0.110(2) Uani 1 1 d . . .
H3 H 0.6946 0.3549 0.8702 0.132 Uiso 1 1 calc R . .
C4 C 0.6410(7) 0.5570(8) 0.7199(7) 0.0896(19) Uani 1 1 d . . .
H4 H 0.5865 0.6003 0.7753 0.108 Uiso 1 1 calc R . .
C5 C 0.6585(6) 0.6351(6) 0.5809(6) 0.0660(14) Uani 1 1 d . . .
H5 H 0.6151 0.7331 0.5421 0.079 Uiso 1 1 calc R . .
C6 C 0.7379(5) 0.5745(5) 0.4957(5) 0.0528(12) Uani 1 1 d . . .
C7 C 0.7498(5) 0.6589(5) 0.3430(5) 0.0525(12) Uani 1 1 d . . .
H7 H 0.6953 0.7580 0.3194 0.063 Uiso 1 1 calc R . .
C8 C 0.6945(6) 0.5824(7) 0.2490(6) 0.0764(16) Uani 1 1 d . . .
H8A H 0.6366 0.5020 0.3028 0.092 Uiso 1 1 calc R . .
H8B H 0.6353 0.6543 0.1729 0.092 Uiso 1 1 calc R . .
C9 C 0.8321(7) 0.5218(8) 0.1943(8) 0.092(2) Uani 1 1 d . . .
H9A H 0.8507 0.4144 0.2441 0.110 Uiso 1 1 calc R . .
H9B H 0.8216 0.5415 0.0959 0.110 Uiso 1 1 calc R . .
C10 C 0.9530(7) 0.5974(5) 0.2159(5) 0.0637(14) Uani 1 1 d . . .
C11 C 0.9774(6) 0.7812(5) 0.3308(5) 0.0518(12) Uani 1 1 d D . .
C12 C 1.1986(6) 0.9041(6) 0.3055(6) 0.0605(13) Uani 1 1 d D . .
H12 H 1.1521 0.9391 0.3762 0.073 Uiso 1 1 calc R . .
C13 C 1.1875(5) 1.0347(5) 0.1669(5) 0.0535(12) Uani 1 1 d . . .
C14 C 1.2624(6) 1.0303(6) 0.0509(6) 0.0702(15) Uani 1 1 d . . .
H14 H 1.3242 0.9448 0.0582 0.084 Uiso 1 1 calc R . .
C15 C 1.2495(8) 1.1463(7) -0.0745(7) 0.0873(19) Uani 1 1 d . . .
H15 H 1.3029 1.1409 -0.1511 0.105 Uiso 1 1 calc R . .
C16 C 1.1557(8) 1.2724(7) -0.0863(7) 0.089(2) Uani 1 1 d . . .
H16 H 1.1453 1.3529 -0.1713 0.107 Uiso 1 1 calc R . .
C17 C 1.0788(8) 1.2781(7) 0.0268(7) 0.093(2) Uani 1 1 d . . .
H17 H 1.0134 1.3617 0.0180 0.111 Uiso 1 1 calc R . .
C18 C 1.0960(6) 1.1633(6) 0.1529(6) 0.0688(15) Uani 1 1 d . . .
H18 H 1.0461 1.1712 0.2303 0.083 Uiso 1 1 calc R . .
C19 C 1.3540(7) 0.8453(8) 0.3497(8) 0.100(2) Uani 1 1 d . . .
H19A H 1.3550 0.7634 0.4382 0.151 Uiso 1 1 calc R . .
H19B H 1.4039 0.9236 0.3577 0.151 Uiso 1 1 calc R . .
H19C H 1.4024 0.8113 0.2815 0.151 Uiso 1 1 calc R . .
O1A O 1.3598(4) 0.8589(4) 0.7331(5) 0.0842(12) Uani 1 1 d . . .
O2A O 1.0115(4) 1.1517(4) 0.5142(4) 0.0750(11) Uani 1 1 d . . .
N1A N 1.1186(4) 0.9281(4) 0.6656(4) 0.0545(10) Uani 1 1 d . . .
N2A N 1.2528(5) 1.1296(5) 0.5591(5) 0.0697(13) Uani 1 1 d D . .
H2NA H 1.296(3) 1.112(3) 0.6368(17) 0.084 Uiso 1 1 d D . .
C1A C 0.9343(6) 0.9440(5) 0.8958(5) 0.0552(12) Uani 1 1 d . . .
H1A H 1.0345 0.9465 0.9028 0.066 Uiso 1 1 calc R . .
C2A C 0.8382(6) 0.9790(6) 0.9906(5) 0.0626(14) Uani 1 1 d . . .
H2A H 0.8747 1.0053 1.0597 0.075 Uiso 1 1 calc R . .
C3A C 0.6935(7) 0.9747(6) 0.9819(6) 0.0701(15) Uani 1 1 d . . .
H3A H 0.6305 0.9978 1.0452 0.084 Uiso 1 1 calc R . .
C4A C 0.6379(6) 0.9366(7) 0.8807(7) 0.0772(16) Uani 1 1 d . . .
H4A H 0.5376 0.9334 0.8759 0.093 Uiso 1 1 calc R . .
C5A C 0.7307(6) 0.9026(6) 0.7853(6) 0.0656(14) Uani 1 1 d . . .
H5A H 0.6922 0.8776 0.7163 0.079 Uiso 1 1 calc R . .
C6A C 0.8809(5) 0.9058(5) 0.7919(4) 0.0484(11) Uani 1 1 d . . .
C7A C 0.9782(6) 0.8632(5) 0.6895(5) 0.0571(12) Uani 1 1 d . . .
H7A H 0.9265 0.8926 0.6007 0.069 Uiso 1 1 calc R . .
C8A C 1.0298(7) 0.6942(6) 0.7441(7) 0.0734(15) Uani 1 1 d . . .
H8A1 H 0.9618 0.6377 0.8126 0.088 Uiso 1 1 calc R . .
H8A2 H 1.0386 0.6580 0.6683 0.088 Uiso 1 1 calc R . .
C9A C 1.1763(6) 0.6802(6) 0.8089(7) 0.0734(16) Uani 1 1 d . . .
H9A1 H 1.2411 0.6002 0.7962 0.088 Uiso 1 1 calc R . .
H9A2 H 1.1661 0.6593 0.9080 0.088 Uiso 1 1 calc R . .
C10A C 1.2357(7) 0.8294(6) 0.7347(6) 0.0632(13) Uani 1 1 d . . .
C11A C 1.1240(6) 1.0824(5) 0.5748(5) 0.0557(13) Uani 1 1 d D . .
C12A C 1.2839(7) 1.2761(6) 0.4595(6) 0.0782(18) Uani 1 1 d D . .
H12A H 1.1993 1.3187 0.3971 0.094 Uiso 1 1 calc R . .
C13A C 1.4146(3) 1.2573(4) 0.3725(3) 0.0578(13) Uani 1 1 d G . .
C14A C 1.5462(4) 1.1806(4) 0.4343(4) 0.0800(17) Uani 1 1 d G . .
H14A H 1.5561 1.1438 0.5308 0.096 Uiso 1 1 calc R . .
C15A C 1.6631(3) 1.1590(5) 0.3519(6) 0.092(2) Uani 1 1 d G . .
H15A H 1.7512 1.1076 0.3933 0.111 Uiso 1 1 calc R . .
C16A C 1.6483(4) 1.2140(5) 0.2077(6) 0.097(2) Uani 1 1 d G . .
H16A H 1.7265 1.1995 0.1526 0.117 Uiso 1 1 calc R . .
C17A C 1.5167(5) 1.2907(6) 0.1459(3) 0.103(2) Uani 1 1 d G . .
H17A H 1.5068 1.3276 0.0495 0.124 Uiso 1 1 calc R . .
C18A C 1.3998(4) 1.3124(5) 0.2283(3) 0.0736(15) Uani 1 1 d G . .
H18A H 1.3118 1.3637 0.1870 0.088 Uiso 1 1 calc R . .
C19A C 1.3076(12) 1.3849(8) 0.5308(9) 0.130(3) Uani 1 1 d . . .
H19D H 1.2223 1.3960 0.5842 0.196 Uiso 1 1 calc R . .
H19E H 1.3245 1.4805 0.4613 0.196 Uiso 1 1 calc R . .
H19F H 1.3910 1.3461 0.5915 0.196 Uiso 1 1 calc R . .

loop_
_atom_site_aniso_label
_atom_site_aniso_U_11
_atom_site_aniso_U_22
_atom_site_aniso_U_33
_atom_site_aniso_U_23
_atom_site_aniso_U_13
_atom_site_aniso_U_12
O1 0.085(3) 0.065(2) 0.096(3) -0.048(2) 0.032(2) -0.012(2)
O2 0.074(2) 0.060(2) 0.079(2) -0.044(2) 0.0093(19) -0.0019(19)
N1 0.058(2) 0.037(2) 0.055(2) -0.0206(18) 0.0045(19) -0.0034(17)
N2 0.065(3) 0.043(2) 0.070(3) -0.023(2) 0.006(2) -0.007(2)
C1 0.108(5) 0.046(3) 0.086(5) -0.014(3) 0.029(4) 0.014(3)
C2 0.136(6) 0.069(4) 0.080(5) -0.001(4) 0.030(5) 0.021(4)
C3 0.135(6) 0.092(5) 0.067(4) 0.006(4) 0.029(4) -0.007(5)
C4 0.093(5) 0.090(5) 0.083(5) -0.034(4) 0.033(4) -0.008(4)
C5 0.067(3) 0.059(3) 0.069(4) -0.024(3) 0.010(3) 0.000(3)
C6 0.048(3) 0.045(3) 0.062(3) -0.018(2) 0.003(2) -0.001(2)
C7 0.054(3) 0.042(2) 0.065(3) -0.024(2) 0.000(2) 0.000(2)
C8 0.075(4) 0.080(4) 0.085(4) -0.040(3) 0.003(3) -0.020(3)
C9 0.092(5) 0.104(5) 0.116(5) -0.078(5) 0.016(4) -0.039(4)
C10 0.087(4) 0.042(3) 0.067(3) -0.027(3) 0.017(3) -0.012(3)
C11 0.066(3) 0.037(3) 0.049(3) -0.013(2) -0.002(2) -0.002(2)
C12 0.062(3) 0.055(3) 0.067(3) -0.024(3) -0.010(3) -0.006(2)
C13 0.050(3) 0.048(3) 0.068(3) -0.026(2) -0.002(2) -0.010(2)
C14 0.077(4) 0.055(3) 0.080(4) -0.029(3) 0.012(3) -0.005(3)
C15 0.120(5) 0.068(4) 0.084(5) -0.040(4) 0.025(4) -0.019(4)
C16 0.129(6) 0.056(4) 0.076(4) -0.017(3) 0.001(4) -0.014(4)
C17 0.125(6) 0.055(4) 0.088(5) -0.021(4) 0.003(4) 0.011(4)
C18 0.075(4) 0.061(3) 0.070(4) -0.029(3) 0.006(3) 0.003(3)
C19 0.089(5) 0.080(4) 0.121(6) -0.021(4) -0.047(4) -0.007(4)
O1A 0.059(3) 0.060(2) 0.116(3) -0.015(2) -0.003(2) 0.0021(18)
O2A 0.079(3) 0.051(2) 0.087(3) -0.023(2) -0.003(2) 0.0137(19)
N1A 0.059(3) 0.044(2) 0.056(2) -0.0163(19) 0.008(2) 0.0007(19)
N2A 0.067(3) 0.053(3) 0.068(3) -0.001(2) 0.015(2) 0.000(2)
C1A 0.059(3) 0.054(3) 0.052(3) -0.019(2) -0.007(2) -0.004(2)
C2A 0.084(4) 0.056(3) 0.052(3) -0.024(3) -0.004(3) -0.008(3)
C3A 0.077(4) 0.065(3) 0.076(4) -0.036(3) 0.014(3) -0.008(3)
C4A 0.055(3) 0.089(4) 0.094(4) -0.043(4) 0.012(3) -0.008(3)
C5A 0.070(4) 0.066(3) 0.074(4) -0.040(3) -0.013(3) -0.003(3)
C6A 0.058(3) 0.041(2) 0.044(3) -0.014(2) -0.002(2) -0.003(2)
C7A 0.066(3) 0.050(3) 0.059(3) -0.025(2) -0.002(3) -0.002(2)
C8A 0.090(4) 0.047(3) 0.091(4) -0.036(3) 0.007(3) 0.000(3)
C9A 0.075(4) 0.042(3) 0.094(4) -0.018(3) -0.003(3) 0.003(2)
C10A 0.066(4) 0.051(3) 0.069(3) -0.020(3) 0.003(3) 0.002(3)
C11A 0.068(4) 0.047(3) 0.052(3) -0.023(2) 0.014(3) 0.003(3)
C12A 0.081(4) 0.050(3) 0.082(4) -0.007(3) 0.029(3) 0.002(3)
C13A 0.065(3) 0.038(2) 0.069(4) -0.020(2) 0.008(3) -0.008(2)
C14A 0.078(4) 0.060(4) 0.090(4) -0.016(3) 0.010(3) -0.005(3)
C15A 0.064(4) 0.061(4) 0.145(7) -0.032(4) 0.020(4) -0.008(3)
C16A 0.089(5) 0.093(5) 0.140(7) -0.076(5) 0.042(5) -0.028(4)
C17A 0.105(6) 0.144(7) 0.095(5) -0.077(5) 0.038(4) -0.052(5)
C18A 0.062(3) 0.086(4) 0.074(4) -0.028(3) 0.002(3) -0.019(3)
C19A 0.220(9) 0.061(4) 0.121(6) -0.051(4) 0.074(6) -0.023(5)

loop_
_atom_type_symbol
_atom_type_description
_atom_type_scat_dispersion_real
_atom_type_scat_dispersion_imag
_atom_type_scat_source
C C 0.0033 0.0016 'International Tables Vol C Tables 4.2.6.8 and 6.1.1.4'
H H 0.0000 0.0000 'International Tables Vol C Tables 4.2.6.8 and 6.1.1.4'
N N 0.0061 0.0033 'International Tables Vol C Tables 4.2.6.8 and 6.1.1.4'
O O 0.0106 0.0060 'International Tables Vol C Tables 4.2.6.8 and 6.1.1.4'

loop_
_geom_angle_atom_site_label_1
_geom_angle_atom_site_label_2
_geom_angle_atom_site_label_3
_geom_angle
_geom_angle_site_symmetry_1
_geom_angle_site_symmetry_3
_geom_angle_publ_flag
C10 N1 C11 127.2(4) . . ?
C10 N1 C7 113.5(4) . . ?
C11 N1 C7 119.1(4) . . ?
C11 N2 C12 120.5(4) . . ?
C11 N2 H2N 108.4(12) . . ?
C12 N2 H2N 105.5(11) . . ?
C2 C1 C6 121.6(6) . . ?
C2 C1 H1 119.2 . . ?
C6 C1 H1 119.2 . . ?
C1 C2 C3 120.6(6) . . ?
C1 C2 H2 119.7 . . ?
C3 C2 H2 119.7 . . ?
C2 C3 C4 120.4(6) . . ?
C2 C3 H3 119.8 . . ?
C4 C3 H3 119.8 . . ?
C5 C4 C3 118.0(6) . . ?
C5 C4 H4 121.0 . . ?
C3 C4 H4 121.0 . . ?
C4 C5 C6 122.6(5) . . ?
C4 C5 H5 118.7 . . ?
C6 C5 H5 118.7 . . ?
C5 C6 C1 116.7(5) . . ?
C5 C6 C7 121.8(4) . . ?
C1 C6 C7 121.5(5) . . ?
N1 C7 C6 112.2(4) . . ?
N1 C7 C8 102.8(4) . . ?
C6 C7 C8 115.3(4) . . ?
N1 C7 H7 108.8 . . ?
C6 C7 H7 108.8 . . ?
C8 C7 H7 108.8 . . ?
C9 C8 C7 104.9(4) . . ?
C9 C8 H8A 110.8 . . ?
C7 C8 H8A 110.8 . . ?
C9 C8 H8B 110.8 . . ?
C7 C8 H8B 110.8 . . ?
H8A C8 H8B 108.8 . . ?
C10 C9 C8 107.3(5) . . ?
C10 C9 H9A 110.3 . . ?
C8 C9 H9A 110.3 . . ?
C10 C9 H9B 110.3 . . ?
C8 C9 H9B 110.3 . . ?
H9A C9 H9B 108.5 . . ?
O1 C10 N1 124.1(5) . . ?
O1 C10 C9 127.6(5) . . ?
N1 C10 C9 108.2(5) . . ?
O2 C11 N2 124.9(5) . . ?
O2 C11 N1 118.4(5) . . ?
N2 C11 N1 116.7(4) . . ?
N2 C12 C19 110.0(4) . . ?
N2 C12 C13 110.4(4) . . ?
C19 C12 C13 112.8(5) . . ?
N2 C12 H12 107.8 . . ?
C19 C12 H12 107.8 . . ?
C13 C12 H12 107.8 . . ?
C14 C13 C18 117.6(5) . . ?
C14 C13 C12 122.4(5) . . ?
C18 C13 C12 119.9(5) . . ?
C15 C14 C13 122.3(6) . . ?
C15 C14 H14 118.8 . . ?
C13 C14 H14 118.8 . . ?
C14 C15 C16 119.0(6) . . ?
C14 C15 H15 120.5 . . ?
C16 C15 H15 120.5 . . ?
C17 C16 C15 119.6(6) . . ?
C17 C16 H16 120.2 . . ?
C15 C16 H16 120.2 . . ?
C16 C17 C18 120.9(6) . . ?
C16 C17 H17 119.5 . . ?
C18 C17 H17 119.5 . . ?
C17 C18 C13 120.4(6) . . ?
C17 C18 H18 119.8 . . ?
C13 C18 H18 119.8 . . ?
C12 C19 H19A 109.5 . . ?
C12 C19 H19B 109.5 . . ?
H19A C19 H19B 109.5 . . ?
C12 C19 H19C 109.5 . . ?
H19A C19 H19C 109.5 . . ?
H19B C19 H19C 109.5 . . ?
C10A N1A C11A 126.2(4) . . ?
C10A N1A C7A 114.3(4) . . ?
C11A N1A C7A 119.5(4) . . ?
C11A N2A C12A 123.3(5) . . ?
C11A N2A H2NA 113.4(13) . . ?
C12A N2A H2NA 109.2(12) . . ?
C6A C1A C2A 120.4(5) . . ?
C6A C1A H1A 119.8 . . ?
C2A C1A H1A 119.8 . . ?
C3A C2A C1A 120.2(5) . . ?
C3A C2A H2A 119.9 . . ?
C1A C2A H2A 119.9 . . ?
C2A C3A C4A 120.6(5) . . ?
C2A C3A H3A 119.7 . . ?
C4A C3A H3A 119.7 . . ?
C3A C4A C5A 120.2(5) . . ?
C3A C4A H4A 119.9 . . ?
C5A C4A H4A 119.9 . . ?
C4A C5A C6A 120.4(5) . . ?
C4A C5A H5A 119.8 . . ?
C6A C5A H5A 119.8 . . ?
C1A C6A C5A 118.2(4) . . ?
C1A C6A C7A 123.0(4) . . ?
C5A C6A C7A 118.8(4) . . ?
N1A C7A C6A 113.5(4) . . ?
N1A C7A C8A 101.4(4) . . ?
C6A C7A C8A 112.3(4) . . ?
N1A C7A H7A 109.8 . . ?
C6A C7A H7A 109.8 . . ?
C8A C7A H7A 109.8 . . ?
C9A C8A C7A 104.8(4) . . ?
C9A C8A H8A1 110.8 . . ?
C7A C8A H8A1 110.8 . . ?
C9A C8A H8A2 110.8 . . ?
C7A C8A H8A2 110.8 . . ?
H8A1 C8A H8A2 108.9 . . ?
C8A C9A C10A 105.6(4) . . ?
C8A C9A H9A1 110.6 . . ?
C10A C9A H9A1 110.6 . . ?
C8A C9A H9A2 110.6 . . ?
C10A C9A H9A2 110.6 . . ?
H9A1 C9A H9A2 108.8 . . ?
O1A C10A N1A 125.8(5) . . ?
O1A C10A C9A 128.0(5) . . ?
N1A C10A C9A 106.2(5) . . ?
O2A C11A N2A 126.8(5) . . ?
O2A C11A N1A 117.8(5) . . ?
N2A C11A N1A 115.2(5) . . ?
N2A C12A C13A 109.3(4) . . ?
N2A C12A C19A 112.3(5) . . ?
C13A C12A C19A 111.1(5) . . ?
N2A C12A H12A 108.0 . . ?
C13A C12A H12A 108.0 . . ?
C19A C12A H12A 108.0 . . ?
C14A C13A C18A 120.0 . . ?
C14A C13A C12A 121.2(3) . . ?
C18A C13A C12A 118.8(3) . . ?
C15A C14A C13A 120.0 . . ?
C15A C14A H14A 120.0 . . ?
C13A C14A H14A 120.0 . . ?
C16A C15A C14A 120.0 . . ?
C16A C15A H15A 120.0 . . ?
C14A C15A H15A 120.0 . . ?
C15A C16A C17A 120.0 . . ?
C15A C16A H16A 120.0 . . ?
C17A C16A H16A 120.0 . . ?
C18A C17A C16A 120.0 . . ?
C18A C17A H17A 120.0 . . ?
C16A C17A H17A 120.0 . . ?
C17A C18A C13A 120.0 . . ?
C17A C18A H18A 120.0 . . ?
C13A C18A H18A 120.0 . . ?
C12A C19A H19D 109.5 . . ?
C12A C19A H19E 109.5 . . ?
H19D C19A H19E 109.5 . . ?
C12A C19A H19F 109.5 . . ?
H19D C19A H19F 109.5 . . ?
H19E C19A H19F 109.5 . . ?

loop_
_geom_bond_atom_site_label_1
_geom_bond_atom_site_label_2
_geom_bond_distance
_geom_bond_site_symmetry_2
_geom_bond_publ_flag
O1 C10 1.219(6) . ?
O2 C11 1.228(6) . ?
N1 C10 1.388(6) . ?
N1 C11 1.425(6) . ?
N1 C7 1.467(6) . ?
N2 C11 1.321(6) . ?
N2 C12 1.472(7) . ?
N2 H2N 0.884(10) . ?
C1 C2 1.337(8) . ?
C1 C6 1.386(7) . ?
C1 H1 0.9300 . ?
C2 C3 1.353(10) . ?
C2 H2 0.9300 . ?
C3 C4 1.383(10) . ?
C3 H3 0.9300 . ?
C4 C5 1.363(8) . ?
C4 H4 0.9300 . ?
C5 C6 1.377(7) . ?
C5 H5 0.9300 . ?
C6 C7 1.487(7) . ?
C7 C8 1.557(8) . ?
C7 H7 0.9800 . ?
C8 C9 1.513(8) . ?
C8 H8A 0.9700 . ?
C8 H8B 0.9700 . ?
C9 C10 1.466(8) . ?
C9 H9A 0.9700 . ?
C9 H9B 0.9700 . ?
C12 C19 1.500(8) . ?
C12 C13 1.513(7) . ?
C12 H12 0.9800 . ?
C13 C14 1.371(7) . ?
C13 C18 1.386(7) . ?
C14 C15 1.359(9) . ?
C14 H14 0.9300 . ?
C15 C16 1.383(9) . ?
C15 H15 0.9300 . ?
C16 C17 1.358(9) . ?
C16 H16 0.9300 . ?
C17 C18 1.361(8) . ?
C17 H17 0.9300 . ?
C18 H18 0.9300 . ?
C19 H19A 0.9600 . ?
C19 H19B 0.9600 . ?
C19 H19C 0.9600 . ?
O1A C10A 1.204(6) . ?
O2A C11A 1.224(6) . ?
N1A C10A 1.381(7) . ?
N1A C11A 1.441(6) . ?
N1A C7A 1.470(6) . ?
N2A C11A 1.299(7) . ?
N2A C12A 1.458(7) . ?
N2A H2NA 0.861(9) . ?
C1A C6A 1.386(7) . ?
C1A C2A 1.403(7) . ?
C1A H1A 0.9300 . ?
C2A C3A 1.343(8) . ?
C2A H2A 0.9300 . ?
C3A C4A 1.369(8) . ?
C3A H3A 0.9300 . ?
C4A C5A 1.387(8) . ?
C4A H4A 0.9300 . ?
C5A C6A 1.389(7) . ?
C5A H5A 0.9300 . ?
C6A C7A 1.504(7) . ?
C7A C8A 1.543(8) . ?
C7A H7A 0.9800 . ?
C8A C9A 1.500(8) . ?
C8A H8A1 0.9700 . ?
C8A H8A2 0.9700 . ?
C9A C10A 1.511(8) . ?
C9A H9A1 0.9700 . ?
C9A H9A2 0.9700 . ?
C12A C13A 1.507(6) . ?
C12A C19A 1.534(10) . ?
C12A H12A 0.9800 . ?
C13A C14A 1.3900 . ?
C13A C18A 1.3900 . ?
C14A C15A 1.3900 . ?
C14A H14A 0.9300 . ?
C15A C16A 1.3900 . ?
C15A H15A 0.9300 . ?
C16A C17A 1.3900 . ?
C16A H16A 0.9300 . ?
C17A C18A 1.3900 . ?
C17A H17A 0.9300 . ?
C18A H18A 0.9300 . ?
C19A H19D 0.9600 . ?
C19A H19E 0.9600 . ?
C19A H19F 0.9600 . ?
